data_7008467
loop_
_publ_author_name
'Nagao, Shoken'
'Seino, Hidetake'
'Hidai, Masanobu'
'Mizobe, Yasushi'

_publ_section_title
;
 Preparation of chalcogenolato-bridged dinuclear Tp*Rh-Cp*Ru complexes
 (Tp*= hydrotris(3,5-dimethylpyrazol-1-yl)borate,
 Cp*=eta(5)-pentamethylcyclopentadienyl) and binding of dioxygen to
 their Ru sites.
;
_journal_issue 19
_journal_name_full 'Dalton transactions (Cambridge, England : 2003)'
_journal_page_first 3166
_journal_page_last 3172
_journal_paper_doi 10.1039/b503153m
_journal_year 2005
_chemical_formula_moiety 'C41 H55 B Cl N6 O S2 Rh Ru '
_chemical_formula_sum 'C41 H55 B Cl N6 O Rh Ru S2'
_chemical_formula_weight 962.28
_space_group_IT_number 14
_symmetry_cell_setting monoclinic
_symmetry_Int_Tables_number 14
_symmetry_space_group_name_Hall '-P 2ybc'
_symmetry_space_group_name_H-M 'P 1 21/c 1'
_cell_angle_alpha 90
_cell_angle_beta 106.032(2)
_cell_angle_gamma 90
_cell_formula_units_Z 4
_cell_length_a 12.797(5)
_cell_length_b 17.828(6)
_cell_length_c 20.634(8)
_cell_measurement_reflns_used 7060
_cell_measurement_temperature 293.1
_cell_measurement_theta_max 27.9
_cell_measurement_theta_min 3.1
_cell_volume 4524(3)
_computing_cell_refinement CrystalClear
_computing_data_collection CrystalClear
_computing_data_reduction CrystalStructure
_computing_publication_material 'CrystalStructure 3.6.0'
_computing_structure_refinement CRYSTALS
_computing_structure_solution 'DIRDIF99 (PATTY)'
_diffrn_detector_area_resol_mean 7.31
_diffrn_measured_fraction_theta_full 0.9955
_diffrn_measured_fraction_theta_max 0.9955
_diffrn_measurement_device_type 'Rigaku Mercury'
_diffrn_measurement_method \w
_diffrn_radiation_type 'Mo K\a'
_diffrn_radiation_wavelength 0.7107
_diffrn_reflns_av_R_equivalents 0.048
_diffrn_reflns_limit_h_max 10
_diffrn_reflns_limit_h_min -16
_diffrn_reflns_limit_k_max 23
_diffrn_reflns_limit_k_min -23
_diffrn_reflns_limit_l_max 27
_diffrn_reflns_limit_l_min -24
_diffrn_reflns_number 37704
_diffrn_reflns_theta_full 27.88
_diffrn_reflns_theta_max 27.88
_exptl_absorpt_coefficient_mu 0.886
_exptl_absorpt_correction_T_max 0.982
_exptl_absorpt_correction_T_min 0.734
_exptl_absorpt_correction_type multi-scan
_exptl_absorpt_process_details 'Jacobson, R. (1998) Private communication'
_exptl_crystal_colour orange
_exptl_crystal_density_diffrn 1.413
_exptl_crystal_density_method 'not measured'
_exptl_crystal_description platelet
_exptl_crystal_F_000 1976.00
_exptl_crystal_size_max 0.50
_exptl_crystal_size_mid 0.20
_exptl_crystal_size_min 0.02
_refine_diff_density_max 1.31
_refine_diff_density_min -0.90
_refine_ls_extinction_method none
_refine_ls_goodness_of_fit_ref 1.019
_refine_ls_hydrogen_treatment mixed
_refine_ls_number_parameters 528
_refine_ls_number_reflns 10747
_refine_ls_R_factor_gt 0.0480
_refine_ls_shift/su_max 0.0080
_refine_ls_structure_factor_coef Fsqd
_refine_ls_weighting_details 'w = 1/[0.0010Fo^2^ + 0.4500\s(Fo^2^) + 0.1000]/(4Fo^2^)'
_refine_ls_weighting_scheme calc
_refine_ls_wR_factor_ref 0.1560
_reflns_number_gt 4580
_reflns_number_total 10747
_reflns_threshold_expression F^2^>2.0\s(F^2^)
_cod_data_source_file b503153m.txt
_cod_data_source_block '[Tp*RhCl(SPh)(S-eta6-PhRuCp*)]_THF_(4a_THF)'
_cod_original_cell_volume 4524.2(29)
_cod_original_formula_sum 'C41 H55 B Cl N6 O S2 Rh Ru '
_cod_database_code 7008467

loop_
_symmetry_equiv_pos_site_id
_symmetry_equiv_pos_as_xyz
1 +X,+Y,+Z
2 -X,1/2+Y,1/2-Z
3 -X,-Y,-Z
4 +X,1/2-Y,1/2+Z

loop_
_atom_site_label
_atom_site_type_symbol
_atom_site_fract_x
_atom_site_fract_y
_atom_site_fract_z
_atom_site_U_iso_or_equiv
_atom_site_adp_type
_atom_site_occupancy
_atom_site_symmetry_multiplicity
_atom_site_calc_flag
_atom_site_refinement_flags
_atom_site_disorder_assembly
_atom_site_disorder_group
Rh(1) Rh 0.14751(3) 0.70564(2) 0.37917(2) 0.05018(12) Uani 1.00 1 d . . .
Ru(1) Ru 0.15906(3) 0.39777(2) 0.37769(2) 0.05284(12) Uani 1.00 1 d . . .
Cl(1) Cl 0.11212(12) 0.66994(8) 0.26505(7) 0.0682(4) Uani 1.00 1 d . . .
S(1) S 0.09915(12) 0.59010(7) 0.41849(7) 0.0587(4) Uani 1.00 1 d . . .
S(2) S 0.32714(12) 0.66508(9) 0.40137(9) 0.0738(5) Uani 1.00 1 d . . .
O(1) O 0.385(2) 0.5815(10) 0.2374(8) 0.266(10) Uiso 0.50 1 d P . .
O(2) O 0.502(2) 0.5243(12) 0.2869(7) 0.320(13) Uiso 0.50 1 d P . .
N(1) N 0.1374(3) 0.8723(2) 0.3770(2) 0.0537(13) Uani 1.00 1 d . . .
N(2) N 0.1818(3) 0.8145(2) 0.3504(2) 0.0547(13) Uani 1.00 1 d . . .
N(3) N -0.0354(3) 0.8088(2) 0.3830(2) 0.0524(12) Uani 1.00 1 d . . .
N(4) N -0.0176(3) 0.7396(2) 0.3588(2) 0.0519(12) Uani 1.00 1 d . . .
N(5) N 0.1266(4) 0.8125(2) 0.4846(2) 0.0574(13) Uani 1.00 1 d . . .
N(6) N 0.1707(3) 0.7430(2) 0.4780(2) 0.0535(13) Uani 1.00 1 d . . .
C(1) C 0.2431(5) 0.8446(3) 0.3139(3) 0.064(2) Uani 1.00 1 d . . .
C(2) C 0.2351(5) 0.9221(3) 0.3158(3) 0.072(2) Uani 1.00 1 d . . .
C(3) C 0.1674(5) 0.9381(3) 0.3550(3) 0.071(2) Uani 1.00 1 d . . .
C(4) C 0.3076(5) 0.8008(4) 0.2774(3) 0.085(2) Uani 1.00 1 d . . .
C(5) C 0.1340(5) 1.0129(3) 0.3737(3) 0.080(2) Uani 1.00 1 d . . .
C(6) C -0.1163(4) 0.7110(3) 0.3285(3) 0.056(2) Uani 1.00 1 d . . .
C(7) C -0.1958(5) 0.7613(3) 0.3341(3) 0.065(2) Uani 1.00 1 d . . .
C(8) C -0.1437(5) 0.8224(3) 0.3678(3) 0.060(2) Uani 1.00 1 d . . .
C(9) C -0.1335(5) 0.6344(3) 0.2961(3) 0.072(2) Uani 1.00 1 d . . .
C(10) C -0.1881(5) 0.8934(3) 0.3899(4) 0.081(2) Uani 1.00 1 d . . .
C(11) C 0.2225(5) 0.7202(3) 0.5404(3) 0.065(2) Uani 1.00 1 d . . .
C(12) C 0.2111(5) 0.7741(3) 0.5861(3) 0.078(2) Uani 1.00 1 d . . .
C(13) C 0.1510(5) 0.8313(3) 0.5498(3) 0.067(2) Uani 1.00 1 d . . .
C(14) C 0.2828(6) 0.6479(3) 0.5576(3) 0.089(2) Uani 1.00 1 d . . .
C(15) C 0.1121(7) 0.9014(4) 0.5741(4) 0.103(3) Uani 1.00 1 d . . .
C(16) C 0.0890(5) 0.5158(3) 0.3609(3) 0.058(2) Uani 1.00 1 d . . .
C(17) C 0.1618(5) 0.5041(3) 0.3215(3) 0.065(2) Uani 1.00 1 d . . .
C(18) C 0.1474(7) 0.4415(4) 0.2762(3) 0.088(2) Uani 1.00 1 d . . .
C(19) C 0.0624(7) 0.3896(4) 0.2721(3) 0.085(2) Uani 1.00 1 d . . .
C(20) C -0.0066(5) 0.3989(4) 0.3131(4) 0.084(2) Uani 1.00 1 d . . .
C(21) C 0.0059(5) 0.4608(3) 0.3573(3) 0.072(2) Uani 1.00 1 d . . .
C(22) C 0.4215(5) 0.7381(4) 0.4316(3) 0.076(2) Uani 1.00 1 d . . .
C(23) C 0.5247(5) 0.7287(4) 0.4231(4) 0.091(3) Uani 1.00 1 d . . .
C(24) C 0.6044(6) 0.7824(6) 0.4454(5) 0.114(3) Uani 1.00 1 d . . .
C(25) C 0.5851(7) 0.8476(6) 0.4768(4) 0.109(3) Uani 1.00 1 d . . .
C(26) C 0.4851(6) 0.8566(4) 0.4857(4) 0.107(3) Uani 1.00 1 d . . .
C(27) C 0.4039(6) 0.8033(4) 0.4634(4) 0.088(2) Uani 1.00 1 d . . .
C(28) C 0.2321(7) 0.3828(4) 0.4848(3) 0.082(2) Uani 1.00 1 d . . .
C(29) C 0.3140(5) 0.3865(4) 0.4530(4) 0.087(2) Uani 1.00 1 d . . .
C(30) C 0.3020(5) 0.3273(4) 0.4063(4) 0.082(2) Uani 1.00 1 d . . .
C(31) C 0.2080(6) 0.2862(3) 0.4112(3) 0.079(2) Uani 1.00 1 d . . .
C(32) C 0.1671(5) 0.3215(4) 0.4600(4) 0.081(2) Uani 1.00 1 d . . .
C(33) C 0.2208(10) 0.4341(5) 0.5405(4) 0.168(4) Uani 1.00 1 d . . .
C(34) C 0.4044(7) 0.4436(5) 0.4658(6) 0.206(5) Uani 1.00 1 d . . .
C(35) C 0.3749(8) 0.3057(7) 0.3629(5) 0.196(6) Uani 1.00 1 d . . .
C(36) C 0.1644(8) 0.2141(4) 0.3750(4) 0.158(4) Uani 1.00 1 d . . .
C(37) C 0.0706(7) 0.2968(6) 0.4825(6) 0.181(5) Uani 1.00 1 d . . .
C(38) C 0.4076(13) 0.5013(8) 0.2316(9) 0.303(9) Uiso 1.00 1 d . . .
C(39) C 0.508(2) 0.4960(12) 0.2081(11) 0.36(2) Uiso 0.50 1 d P . .
C(40) C 0.547(2) 0.573(2) 0.2023(12) 0.37(3) Uiso 0.50 1 d P . .
C(41) C 0.471(2) 0.6265(9) 0.2225(10) 0.207(12) Uiso 0.50 1 d P . .
C(42) C 0.5560(13) 0.5886(11) 0.266(1) 0.208(11) Uiso 0.50 1 d P . .
C(43) C 0.497(2) 0.6039(10) 0.193(1) 0.43(4) Uiso 0.50 1 d P . .
C(44) C 0.408(2) 0.5489(12) 0.1717(8) 0.25(2) Uiso 0.50 1 d P . .
B(1) B 0.0632(5) 0.8566(3) 0.4220(3) 0.057(2) Uani 1.00 1 d . . .
H(1) H 0.038(3) 0.909(2) 0.437(2) 0.033(10) Uiso 1.00 1 c . . .
H(2) H 0.2697 0.9569 0.2937 0.087 Uiso 1.00 1 c R . .
H(3) H 0.3785 0.7921 0.3062 0.105 Uiso 1.00 1 c R . .
H(4) H 0.3127 0.8279 0.2387 0.105 Uiso 1.00 1 c R . .
H(5) H 0.2727 0.7541 0.2637 0.105 Uiso 1.00 1 c R . .
H(6) H 0.0680 1.0273 0.3419 0.101 Uiso 1.00 1 c R . .
H(7) H 0.1886 1.0492 0.3742 0.101 Uiso 1.00 1 c R . .
H(8) H 0.1230 1.0094 0.4173 0.101 Uiso 1.00 1 c R . .
H(9) H -0.2722 0.7548 0.3176 0.076 Uiso 1.00 1 c R . .
H(10) H -0.1343 0.6388 0.2501 0.085 Uiso 1.00 1 c R . .
H(11) H -0.2009 0.6145 0.2990 0.085 Uiso 1.00 1 c R . .
H(12) H -0.0762 0.6019 0.3187 0.085 Uiso 1.00 1 c R . .
H(13) H -0.2008 0.8858 0.4326 0.100 Uiso 1.00 1 c R . .
H(14) H -0.2545 0.9063 0.3578 0.099 Uiso 1.00 1 c R . .
H(15) H -0.1371 0.9329 0.3930 0.100 Uiso 1.00 1 c R . .
H(16) H 0.2388 0.7714 0.6338 0.089 Uiso 1.00 1 c R . .
H(17) H 0.2349 0.6101 0.5648 0.101 Uiso 1.00 1 c R . .
H(18) H 0.3408 0.6543 0.5974 0.101 Uiso 1.00 1 c R . .
H(19) H 0.3112 0.6334 0.5215 0.101 Uiso 1.00 1 c R . .
H(20) H 0.1625 0.9408 0.5752 0.122 Uiso 1.00 1 c R . .
H(21) H 0.1052 0.8932 0.6182 0.122 Uiso 1.00 1 c R . .
H(22) H 0.0434 0.9147 0.5448 0.122 Uiso 1.00 1 c R . .
H(23) H 0.2204 0.5379 0.3248 0.080 Uiso 1.00 1 c R . .
H(24) H 0.1951 0.4346 0.2486 0.106 Uiso 1.00 1 c R . .
H(25) H 0.0530 0.3487 0.2415 0.094 Uiso 1.00 1 c R . .
H(26) H -0.0622 0.3630 0.3111 0.092 Uiso 1.00 1 c R . .
H(27) H -0.0416 0.4666 0.3851 0.082 Uiso 1.00 1 c R . .
H(28) H 0.5408 0.6847 0.4017 0.109 Uiso 1.00 1 c R . .
H(29) H 0.6746 0.7748 0.4394 0.135 Uiso 1.00 1 c R . .
H(30) H 0.6407 0.8841 0.4913 0.126 Uiso 1.00 1 c R . .
H(31) H 0.4715 0.9006 0.5081 0.123 Uiso 1.00 1 c R . .
H(32) H 0.3343 0.8116 0.4702 0.105 Uiso 1.00 1 c R . .
H(33) H 0.2593 0.4146 0.5833 0.186 Uiso 1.00 1 c R . .
H(34) H 0.1459 0.4386 0.5383 0.186 Uiso 1.00 1 c R . .
H(35) H 0.2490 0.4821 0.5345 0.186 Uiso 1.00 1 c R . .
H(36) H 0.3814 0.4849 0.4362 0.211 Uiso 1.00 1 c R . .
H(37) H 0.4666 0.4212 0.4572 0.211 Uiso 1.00 1 c R . .
H(38) H 0.4221 0.4606 0.5111 0.211 Uiso 1.00 1 c R . .
H(39) H 0.3531 0.3313 0.3209 0.245 Uiso 1.00 1 c R . .
H(40) H 0.3703 0.2531 0.3552 0.245 Uiso 1.00 1 c R . .
H(41) H 0.4477 0.3189 0.3857 0.245 Uiso 1.00 1 c R . .
H(42) H 0.1134 0.2256 0.3332 0.162 Uiso 1.00 1 c R . .
H(43) H 0.1293 0.1866 0.4025 0.162 Uiso 1.00 1 c R . .
H(44) H 0.2218 0.1848 0.3672 0.162 Uiso 1.00 1 c R . .
H(45) H 0.0940 0.2626 0.5190 0.221 Uiso 1.00 1 c R . .
H(46) H 0.0197 0.2728 0.4461 0.221 Uiso 1.00 1 c R . .
H(47) H 0.0373 0.3390 0.4968 0.221 Uiso 1.00 1 c R . .

loop_
_atom_site_aniso_label
_atom_site_aniso_U_11
_atom_site_aniso_U_22
_atom_site_aniso_U_33
_atom_site_aniso_U_12
_atom_site_aniso_U_13
_atom_site_aniso_U_23
Rh(1) 0.0585(3) 0.0402(2) 0.0507(3) 0.0022(2) 0.0131(2) -0.0002(2)
Ru(1) 0.0579(3) 0.0407(2) 0.0546(3) -0.0004(2) 0.0067(2) -0.0067(2)
Cl(1) 0.0860(10) 0.0643(9) 0.0549(8) -0.0004(7) 0.0206(7) -0.0016(7)
S(1) 0.0789(9) 0.0413(7) 0.0573(8) 0.0017(7) 0.0214(7) -0.0011(6)
S(2) 0.0632(9) 0.0654(9) 0.0922(12) 0.0103(7) 0.0204(8) -0.0054(9)
N(1) 0.061(3) 0.039(2) 0.062(3) -0.005(2) 0.019(2) 0.001(2)
N(2) 0.061(3) 0.046(2) 0.057(3) -0.005(2) 0.015(2) 0.000(2)
N(3) 0.063(3) 0.040(2) 0.057(3) 0.003(2) 0.020(2) 0.003(2)
N(4) 0.065(3) 0.040(2) 0.049(2) 0.002(2) 0.014(2) 0.006(2)
N(5) 0.076(3) 0.043(2) 0.052(3) -0.003(2) 0.014(2) -0.003(2)
N(6) 0.068(3) 0.041(2) 0.049(3) 0.003(2) 0.011(2) -0.000(2)
C(1) 0.068(4) 0.069(4) 0.057(3) -0.011(3) 0.019(3) 0.007(3)
C(2) 0.078(4) 0.060(4) 0.080(4) -0.018(3) 0.025(3) 0.015(3)
C(3) 0.087(4) 0.048(3) 0.072(4) -0.021(3) 0.014(3) 0.008(3)
C(4) 0.083(5) 0.096(5) 0.084(5) -0.008(4) 0.037(4) 0.008(4)
C(5) 0.122(6) 0.031(3) 0.099(5) -0.010(3) 0.051(4) 0.003(3)
C(6) 0.059(3) 0.051(3) 0.056(3) -0.002(3) 0.014(3) 0.002(3)
C(7) 0.055(3) 0.066(4) 0.070(4) -0.003(3) 0.010(3) 0.008(3)
C(8) 0.061(3) 0.057(3) 0.067(4) 0.012(3) 0.024(3) 0.012(3)
C(9) 0.075(4) 0.066(4) 0.071(4) -0.003(3) 0.014(3) -0.005(3)
C(10) 0.077(4) 0.065(4) 0.107(5) 0.008(3) 0.033(4) -0.007(4)
C(11) 0.075(4) 0.054(3) 0.058(3) -0.003(3) 0.004(3) -0.000(3)
C(12) 0.111(5) 0.062(4) 0.050(3) 0.003(4) 0.006(3) -0.005(3)
C(13) 0.088(4) 0.053(3) 0.058(4) -0.005(3) 0.015(3) -0.016(3)
C(14) 0.111(5) 0.075(4) 0.066(4) 0.026(4) -0.002(4) -0.002(3)
C(15) 0.157(7) 0.070(4) 0.076(5) 0.009(4) 0.024(5) -0.021(4)
C(16) 0.078(4) 0.043(3) 0.049(3) 0.003(3) 0.013(3) -0.000(2)
C(17) 0.095(4) 0.057(3) 0.047(3) 0.011(3) 0.025(3) 0.009(3)
C(18) 0.149(7) 0.068(4) 0.049(4) 0.040(4) 0.029(4) 0.007(3)
C(19) 0.112(6) 0.070(4) 0.053(4) 0.002(4) -0.012(4) -0.012(3)
C(20) 0.069(4) 0.067(4) 0.093(5) -0.003(3) -0.017(4) -0.017(4)
C(21) 0.060(4) 0.060(4) 0.085(4) 0.010(3) 0.001(3) -0.004(3)
C(22) 0.056(4) 0.085(4) 0.083(4) 0.005(3) 0.014(3) 0.009(4)
C(23) 0.067(4) 0.108(6) 0.098(5) 0.007(4) 0.021(4) 0.016(5)
C(24) 0.058(4) 0.133(7) 0.148(8) -0.008(5) 0.023(5) 0.026(7)
C(25) 0.073(5) 0.122(7) 0.121(7) -0.017(5) 0.010(5) 0.013(6)
C(26) 0.088(5) 0.104(6) 0.115(6) -0.033(5) 0.006(5) -0.025(5)
C(27) 0.075(4) 0.097(5) 0.091(5) -0.005(4) 0.020(4) -0.008(4)
C(28) 0.104(6) 0.064(4) 0.058(4) 0.013(4) -0.013(4) -0.004(3)
C(29) 0.061(4) 0.061(4) 0.112(6) -0.014(3) -0.025(4) 0.019(4)
C(30) 0.071(4) 0.089(5) 0.087(5) 0.032(4) 0.025(4) 0.017(4)
C(31) 0.111(5) 0.033(3) 0.078(4) 0.006(3) 0.002(4) -0.005(3)
C(32) 0.075(4) 0.084(5) 0.080(5) -0.002(4) 0.016(4) 0.021(4)
C(33) 0.271(13) 0.124(7) 0.069(5) 0.084(8) -0.023(6) -0.022(5)
C(34) 0.102(7) 0.126(8) 0.30(2) -0.067(6) -0.095(8) 0.084(8)
C(35) 0.148(9) 0.29(1) 0.177(10) 0.143(9) 0.086(8) 0.076(10)
C(36) 0.216(11) 0.066(5) 0.122(7) 0.010(6) -0.067(7) -0.019(5)
C(37) 0.104(7) 0.256(13) 0.193(11) 0.020(7) 0.059(7) 0.135(10)
B(1) 0.069(4) 0.040(3) 0.060(4) 0.004(3) 0.014(3) -0.006(3)

loop_
_atom_type_symbol
_atom_type_description
_atom_type_scat_dispersion_real
_atom_type_scat_dispersion_imag
_atom_type_scat_source
C C 0.003 0.002
;
International Tables for Crystallography
(1992, Vol. C, Tables 4.2.6.8 and 6.1.1.4)
;
H H 0.000 0.000
;
International Tables for Crystallography
(1992, Vol. C, Table 6.1.1.4)
;
N N 0.006 0.003
;
International Tables for Crystallography
(1992, Vol. C, Tables 4.2.6.8 and 6.1.1.4)
;
O O 0.011 0.006
;
International Tables for Crystallography
(1992, Vol. C, Tables 4.2.6.8 and 6.1.1.4)
;
B B 0.001 0.001
;
International Tables for Crystallography
(1992, Vol. C, Tables 4.2.6.8 and 6.1.1.4)
;
S S 0.125 0.123
;
International Tables for Crystallography
(1992, Vol. C, Tables 4.2.6.8 and 6.1.1.4)
;
Cl Cl 0.148 0.159
;
International Tables for Crystallography
(1992, Vol. C, Tables 4.2.6.8 and 6.1.1.4)
;
Ru Ru -1.259 0.836
;
International Tables for Crystallography
(1992, Vol. C, Tables 4.2.6.8 and 6.1.1.4)
;
Rh Rh -1.118 0.919
;
International Tables for Crystallography
(1992, Vol. C, Tables 4.2.6.8 and 6.1.1.4)
;

loop_
_geom_angle_atom_site_label_1
_geom_angle_atom_site_label_2
_geom_angle_atom_site_label_3
_geom_angle
_geom_angle_publ_flag
_geom_angle_site_symmetry_1
_geom_angle_site_symmetry_2
_geom_angle_site_symmetry_3
S(1) Rh(1) Cl(1) 96.40(5) ? . . .
S(2) Rh(1) Cl(1) 91.12(6) ? . . .
N(2) Rh(1) Cl(1) 88.0(1) ? . . .
N(4) Rh(1) Cl(1) 88.5(1) ? . . .
N(6) Rh(1) Cl(1) 176.0(1) ? . . .
S(2) Rh(1) S(1) 89.98(6) ? . . .
N(2) Rh(1) S(1) 174.0(1) ? . . .
N(4) Rh(1) S(1) 88.6(1) ? . . .
N(6) Rh(1) S(1) 85.5(1) ? . . .
Rh(1) S(1) C(16) 113.7(2) ? . . .
N(2) Rh(1) S(2) 94.0(1) ? . . .
N(4) Rh(1) S(2) 178.5(1) ? . . .
N(6) Rh(1) S(2) 92.3(1) ? . . .
Rh(1) S(2) C(22) 112.4(2) ? . . .
Rh(1) N(2) N(1) 116.1(3) ? . . .
N(4) Rh(1) N(2) 87.4(2) ? . . .
N(6) Rh(1) N(2) 89.8(2) ? . . .
Rh(1) N(2) C(1) 136.4(4) ? . . .
Rh(1) N(4) N(3) 116.1(3) ? . . .
N(6) Rh(1) N(4) 88.1(2) ? . . .
Rh(1) N(4) C(6) 137.6(3) ? . . .
Rh(1) N(6) N(5) 115.4(3) ? . . .
Rh(1) N(6) C(11) 137.9(4) ? . . .
Ru(1) C(16) S(1) 129.9(3) ? . . .
Ru(1) C(16) C(17) 69.9(3) ? . . .
C(17) Ru(1) C(16) 36.5(2) ? . . .
C(18) Ru(1) C(16) 66.9(2) ? . . .
C(19) Ru(1) C(16) 79.7(2) ? . . .
C(20) Ru(1) C(16) 67.8(2) ? . . .
Ru(1) C(16) C(21) 68.3(3) ? . . .
C(21) Ru(1) C(16) 37.3(2) ? . . .
C(28) Ru(1) C(16) 108.0(2) ? . . .
C(29) Ru(1) C(16) 116.0(2) ? . . .
C(30) Ru(1) C(16) 147.8(2) ? . . .
C(31) Ru(1) C(16) 167.3(3) ? . . .
C(32) Ru(1) C(16) 129.4(3) ? . . .
Ru(1) C(17) C(16) 73.6(3) ? . . .
Ru(1) C(17) C(18) 70.1(3) ? . . .
C(18) Ru(1) C(17) 37.8(2) ? . . .
C(19) Ru(1) C(17) 68.0(2) ? . . .
C(20) Ru(1) C(17) 79.9(2) ? . . .
C(21) Ru(1) C(17) 66.8(2) ? . . .
C(28) Ru(1) C(17) 124.9(2) ? . . .
C(29) Ru(1) C(17) 108.1(2) ? . . .
C(30) Ru(1) C(17) 120.2(3) ? . . .
C(31) Ru(1) C(17) 155.9(3) ? . . .
C(32) Ru(1) C(17) 160.5(2) ? . . .
Ru(1) C(18) C(17) 72.1(3) ? . . .
Ru(1) C(18) C(19) 71.0(4) ? . . .
C(19) Ru(1) C(18) 37.5(3) ? . . .
C(20) Ru(1) C(18) 67.3(3) ? . . .
C(21) Ru(1) C(18) 79.3(3) ? . . .
C(28) Ru(1) C(18) 155.8(3) ? . . .
C(29) Ru(1) C(18) 121.6(3) ? . . .
C(30) Ru(1) C(18) 107.1(3) ? . . .
C(31) Ru(1) C(18) 124.9(3) ? . . .
C(32) Ru(1) C(18) 161.6(3) ? . . .
Ru(1) C(19) C(18) 71.5(4) ? . . .
Ru(1) C(19) C(20) 70.5(4) ? . . .
C(20) Ru(1) C(19) 37.2(3) ? . . .
C(21) Ru(1) C(19) 67.4(3) ? . . .
C(28) Ru(1) C(19) 166.4(3) ? . . .
C(29) Ru(1) C(19) 149.4(3) ? . . .
C(30) Ru(1) C(19) 115.8(3) ? . . .
C(31) Ru(1) C(19) 107.0(2) ? . . .
C(32) Ru(1) C(19) 129.2(3) ? . . .
Ru(1) C(20) C(19) 72.3(4) ? . . .
Ru(1) C(20) C(21) 72.1(3) ? . . .
C(21) Ru(1) C(20) 37.7(2) ? . . .
C(28) Ru(1) C(20) 134.5(3) ? . . .
C(29) Ru(1) C(20) 170.9(3) ? . . .
C(30) Ru(1) C(20) 141.4(3) ? . . .
C(31) Ru(1) C(20) 110.8(2) ? . . .
C(32) Ru(1) C(20) 108.4(3) ? . . .
Ru(1) C(21) C(16) 74.4(3) ? . . .
Ru(1) C(21) C(20) 70.1(3) ? . . .
C(28) Ru(1) C(21) 111.7(3) ? . . .
C(29) Ru(1) C(21) 141.0(3) ? . . .
C(30) Ru(1) C(21) 172.9(3) ? . . .
C(31) Ru(1) C(21) 134.7(3) ? . . .
C(32) Ru(1) C(21) 108.7(3) ? . . .
Ru(1) C(28) C(29) 71.4(4) ? . . .
C(29) Ru(1) C(28) 37.2(3) ? . . .
C(30) Ru(1) C(28) 63.7(3) ? . . .
C(31) Ru(1) C(28) 63.3(2) ? . . .
Ru(1) C(28) C(32) 71.0(4) ? . . .
C(32) Ru(1) C(28) 37.3(3) ? . . .
Ru(1) C(28) C(33) 126.8(5) ? . . .
Ru(1) C(29) C(28) 71.4(4) ? . . .
Ru(1) C(29) C(30) 70.9(4) ? . . .
C(30) Ru(1) C(29) 38.0(3) ? . . .
C(31) Ru(1) C(29) 63.5(2) ? . . .
C(32) Ru(1) C(29) 62.7(3) ? . . .
Ru(1) C(29) C(34) 124.7(5) ? . . .
Ru(1) C(30) C(29) 71.1(4) ? . . .
Ru(1) C(30) C(31) 69.7(4) ? . . .
C(31) Ru(1) C(30) 39.0(3) ? . . .
C(32) Ru(1) C(30) 64.3(3) ? . . .
Ru(1) C(30) C(35) 126.9(6) ? . . .
Ru(1) C(31) C(30) 71.3(4) ? . . .
Ru(1) C(31) C(32) 71.5(4) ? . . .
C(32) Ru(1) C(31) 38.2(3) ? . . .
Ru(1) C(31) C(36) 126.5(5) ? . . .
Ru(1) C(32) C(28) 71.7(4) ? . . .
Ru(1) C(32) C(31) 70.4(4) ? . . .
Ru(1) C(32) C(37) 124.4(5) ? . . .
S(1) C(16) C(17) 124.3(4) ? . . .
S(1) C(16) C(21) 117.8(5) ? . . .
S(2) C(22) C(23) 116.6(5) ? . . .
S(2) C(22) C(27) 127.0(5) ? . . .
O(1) C(38) O(2) 78(1) ? . . .
O(1) C(38) C(39) 106(1) ? . . .
C(41) O(1) C(38) 110(1) ? . . .
O(1) C(38) C(44) 64(1) ? . . .
C(44) O(1) C(38) 58(1) ? . . .
O(1) C(41) C(40) 106(1) ? . . .
O(1) C(41) C(42) 95(1) ? . . .
O(1) C(41) C(43) 110(2) ? . . .
O(1) C(41) C(44) 56(1) ? . . .
C(44) O(1) C(41) 72(1) ? . . .
O(1) C(44) C(38) 56(1) ? . . .
O(1) C(44) C(39) 97(1) ? . . .
O(1) C(44) C(40) 90(1) ? . . .
O(1) C(44) C(41) 51(1) ? . . .
O(1) C(44) C(43) 79(1) ? . . .
O(2) C(38) C(39) 70(1) ? . . .
C(39) O(2) C(38) 54(1) ? . . .
C(42) O(2) C(38) 109(1) ? . . .
O(2) C(38) C(44) 106(1) ? . . .
O(2) C(39) C(38) 54(1) ? . . .
O(2) C(39) C(40) 84(1) ? . . .
C(42) O(2) C(39) 78(1) ? . . .
O(2) C(39) C(44) 92(1) ? . . .
O(2) C(42) C(40) 102(1) ? . . .
O(2) C(42) C(41) 103(1) ? . . .
O(2) C(42) C(43) 106(1) ? . . .
N(1) N(2) C(1) 107.3(4) ? . . .
B(1) N(1) N(2) 120.3(4) ? . . .
C(3) N(1) N(2) 109.4(5) ? . . .
B(1) N(1) C(3) 130.2(5) ? . . .
N(1) C(3) C(2) 107.6(5) ? . . .
N(1) C(3) C(5) 124.3(6) ? . . .
N(1) B(1) N(3) 109.8(5) ? . . .
N(1) B(1) N(5) 109.4(5) ? . . .
N(2) C(1) C(4) 124.7(5) ? . . .
N(2) C(1) C(2) 108.8(6) ? . . .
N(3) N(4) C(6) 106.3(4) ? . . .
B(1) N(3) N(4) 119.3(4) ? . . .
C(8) N(3) N(4) 109.8(4) ? . . .
B(1) N(3) C(8) 130.9(4) ? . . .
N(3) C(8) C(7) 107.4(5) ? . . .
N(3) C(8) C(10) 121.8(5) ? . . .
N(3) B(1) N(5) 108.7(4) ? . . .
N(4) C(6) C(9) 123.6(5) ? . . .
N(4) C(6) C(7) 109.3(4) ? . . .
N(5) N(6) C(11) 106.5(4) ? . . .
B(1) N(5) N(6) 120.7(4) ? . . .
C(13) N(5) N(6) 109.6(4) ? . . .
B(1) N(5) C(13) 129.7(5) ? . . .
N(5) C(13) C(12) 107.7(5) ? . . .
N(5) C(13) C(15) 123.1(5) ? . . .
N(6) C(11) C(14) 125.2(5) ? . . .
N(6) C(11) C(12) 109.2(5) ? . . .
C(4) C(1) C(2) 126.5(6) ? . . .
C(1) C(2) C(3) 106.8(6) ? . . .
C(2) C(3) C(5) 128.0(6) ? . . .
C(9) C(6) C(7) 127.1(5) ? . . .
C(6) C(7) C(8) 107.1(5) ? . . .
C(7) C(8) C(10) 130.7(5) ? . . .
C(14) C(11) C(12) 125.7(5) ? . . .
C(11) C(12) C(13) 107.0(5) ? . . .
C(12) C(13) C(15) 129.2(6) ? . . .
C(16) C(17) C(18) 120.3(6) ? . . .
C(21) C(16) C(17) 117.8(5) ? . . .
C(16) C(21) C(20) 121.3(6) ? . . .
C(17) C(18) C(19) 120.5(7) ? . . .
C(18) C(19) C(20) 119.6(6) ? . . .
C(19) C(20) C(21) 120.5(6) ? . . .
C(27) C(22) C(23) 116.5(6) ? . . .
C(22) C(23) C(24) 121.0(7) ? . . .
C(22) C(27) C(26) 121.8(7) ? . . .
C(23) C(24) C(25) 121.7(8) ? . . .
C(24) C(25) C(26) 117.5(8) ? . . .
C(25) C(26) C(27) 121.5(8) ? . . .
C(28) C(29) C(30) 109.6(6) ? . . .
C(32) C(28) C(29) 108.6(6) ? . . .
C(33) C(28) C(29) 125.3(7) ? . . .
C(28) C(29) C(34) 126.5(8) ? . . .
C(28) C(32) C(31) 108.3(7) ? . . .
C(33) C(28) C(32) 126.0(8) ? . . .
C(28) C(32) C(37) 125.4(8) ? . . .
C(29) C(30) C(31) 105.6(7) ? . . .
C(34) C(29) C(30) 123.9(8) ? . . .
C(29) C(30) C(35) 129.0(7) ? . . .
C(30) C(31) C(32) 107.9(5) ? . . .
C(35) C(30) C(31) 125.3(7) ? . . .
C(30) C(31) C(36) 126.9(7) ? . . .
C(36) C(31) C(32) 125.1(7) ? . . .
C(31) C(32) C(37) 126.3(7) ? . . .
C(38) C(39) C(40) 107(1) ? . . .
C(38) C(39) C(44) 57(1) ? . . .
C(44) C(38) C(39) 64(1) ? . . .
C(38) C(44) C(39) 57(1) ? . . .
C(38) C(44) C(40) 94(1) ? . . .
C(38) C(44) C(41) 93(1) ? . . .
C(38) C(44) C(43) 107(1) ? . . .
C(39) C(40) C(41) 107(1) ? . . .
C(39) C(40) C(42) 92(2) ? . . .
C(39) C(40) C(43) 112(2) ? . . .
C(39) C(40) C(44) 58(1) ? . . .
C(44) C(39) C(40) 69(1) ? . . .
C(39) C(44) C(40) 51(1) ? . . .
C(39) C(44) C(41) 90(1) ? . . .
C(39) C(44) C(43) 78(1) ? . . .
C(40) C(41) C(42) 54(1) ? . . .
C(42) C(40) C(41) 58(1) ? . . .
C(40) C(41) C(43) 26(1) ? . . .
C(43) C(40) C(41) 28(2) ? . . .
C(40) C(41) C(44) 64(1) ? . . .
C(44) C(40) C(41) 65(1) ? . . .
C(40) C(42) C(41) 67(1) ? . . .
C(40) C(42) C(43) 32(1) ? . . .
C(43) C(40) C(42) 86(3) ? . . .
C(44) C(40) C(42) 102(1) ? . . .
C(40) C(43) C(41) 124(3) ? . . .
C(40) C(43) C(42) 60(2) ? . . .
C(40) C(43) C(44) 96(2) ? . . .
C(44) C(40) C(43) 56(2) ? . . .
C(40) C(44) C(41) 49(1) ? . . .
C(40) C(44) C(43) 27(1) ? . . .
C(41) C(42) C(43) 34(1) ? . . .
C(43) C(41) C(42) 81(2) ? . . .
C(44) C(41) C(42) 98(1) ? . . .
C(41) C(43) C(42) 64(2) ? . . .
C(41) C(43) C(44) 95(2) ? . . .
C(44) C(41) C(43) 55(2) ? . . .
C(41) C(44) C(43) 28(1) ? . . .
C(42) C(43) C(44) 107(1) ? . . .
N(1) B(1) H(1) 107(2) ? . . .
N(3) B(1) H(1) 111(1) ? . . .
N(5) B(1) H(1) 109(2) ? . . .

loop_
_geom_bond_atom_site_label_1
_geom_bond_atom_site_label_2
_geom_bond_distance
_geom_bond_publ_flag
_geom_bond_site_symmetry_1
_geom_bond_site_symmetry_2
Rh(1) Cl(1) 2.359(1) ? . .
Rh(1) S(1) 2.358(1) ? . .
Rh(1) S(2) 2.331(2) ? . .
Rh(1) N(2) 2.111(4) ? . .
Rh(1) N(4) 2.125(4) ? . .
Rh(1) N(6) 2.088(4) ? . .
Ru(1) C(16) 2.276(5) ? . .
Ru(1) C(17) 2.228(6) ? . .
Ru(1) C(18) 2.200(6) ? . .
Ru(1) C(19) 2.193(6) ? . .
Ru(1) C(20) 2.170(6) ? . .
Ru(1) C(21) 2.197(6) ? . .
Ru(1) C(28) 2.165(6) ? . .
Ru(1) C(29) 2.165(6) ? . .
Ru(1) C(30) 2.163(7) ? . .
Ru(1) C(31) 2.141(5) ? . .
Ru(1) C(32) 2.155(7) ? . .
S(1) C(16) 1.759(5) ? . .
S(2) C(22) 1.767(7) ? . .
O(1) C(38) 1.47(2) ? . .
O(1) C(41) 1.46(3) ? . .
O(1) C(44) 1.57(3) ? . .
O(2) C(38) 1.48(2) ? . .
O(2) C(39) 1.72(3) ? . .
O(2) C(42) 1.46(3) ? . .
N(1) N(2) 1.362(6) ? . .
N(1) C(3) 1.351(7) ? . .
N(1) B(1) 1.527(9) ? . .
N(2) C(1) 1.341(8) ? . .
N(3) N(4) 1.373(6) ? . .
N(3) C(8) 1.355(7) ? . .
N(3) B(1) 1.551(7) ? . .
N(4) C(6) 1.346(6) ? . .
N(5) N(6) 1.383(6) ? . .
N(5) C(13) 1.336(7) ? . .
N(5) B(1) 1.538(7) ? . .
N(6) C(11) 1.337(7) ? . .
C(1) C(2) 1.387(8) ? . .
C(1) C(4) 1.48(1) ? . .
C(2) C(3) 1.37(1) ? . .
C(3) C(5) 1.483(8) ? . .
C(6) C(7) 1.386(8) ? . .
C(6) C(9) 1.508(7) ? . .
C(7) C(8) 1.363(8) ? . .
C(8) C(10) 1.509(9) ? . .
C(11) C(12) 1.383(9) ? . .
C(11) C(14) 1.494(8) ? . .
C(12) C(13) 1.369(8) ? . .
C(13) C(15) 1.483(9) ? . .
C(16) C(17) 1.411(9) ? . .
C(16) C(21) 1.433(8) ? . .
C(17) C(18) 1.435(8) ? . .
C(18) C(19) 1.41(1) ? . .
C(19) C(20) 1.39(1) ? . .
C(20) C(21) 1.413(9) ? . .
C(22) C(23) 1.39(1) ? . .
C(22) C(27) 1.38(1) ? . .
C(23) C(24) 1.38(1) ? . .
C(24) C(25) 1.39(1) ? . .
C(25) C(26) 1.35(1) ? . .
C(26) C(27) 1.39(1) ? . .
C(28) C(29) 1.38(1) ? . .
C(28) C(32) 1.38(1) ? . .
C(28) C(33) 1.51(1) ? . .
C(29) C(30) 1.41(1) ? . .
C(29) C(34) 1.51(1) ? . .
C(30) C(31) 1.44(1) ? . .
C(30) C(35) 1.51(1) ? . .
C(31) C(32) 1.40(1) ? . .
C(31) C(36) 1.514(9) ? . .
C(32) C(37) 1.50(1) ? . .
C(38) C(39) 1.49(3) ? . .
C(38) C(44) 1.50(3) ? . .
C(39) C(40) 1.48(4) ? . .
C(39) C(44) 1.60(3) ? . .
C(40) C(41) 1.50(4) ? . .
C(40) C(42) 1.32(4) ? . .
C(40) C(43) 0.82(3) ? . .
C(40) C(44) 1.77(3) ? . .
C(41) C(42) 1.38(3) ? . .
C(41) C(43) 0.87(4) ? . .
C(41) C(44) 1.79(3) ? . .
C(42) C(43) 1.51(4) ? . .
C(43) C(44) 1.48(3) ? . .
C(2) H(2) 0.9500 ? . .
C(4) H(3) 0.9500 ? . .
C(4) H(4) 0.9499 ? . .
C(4) H(5) 0.9500 ? . .
C(5) H(6) 0.9501 ? . .
C(5) H(7) 0.9501 ? . .
C(5) H(8) 0.9502 ? . .
C(7) H(9) 0.9500 ? . .
C(9) H(10) 0.9499 ? . .
C(9) H(11) 0.9501 ? . .
C(9) H(12) 0.9499 ? . .
C(10) H(13) 0.9499 ? . .
C(10) H(14) 0.9500 ? . .
C(10) H(15) 0.9501 ? . .
C(12) H(16) 0.9500 ? . .
C(14) H(17) 0.9501 ? . .
C(14) H(18) 0.9499 ? . .
C(14) H(19) 0.9498 ? . .
C(15) H(20) 0.9500 ? . .
C(15) H(21) 0.9500 ? . .
C(15) H(22) 0.9500 ? . .
C(17) H(23) 0.9500 ? . .
C(18) H(24) 0.9500 ? . .
C(19) H(25) 0.9499 ? . .
C(20) H(26) 0.9500 ? . .
C(21) H(27) 0.9500 ? . .
C(23) H(28) 0.9501 ? . .
C(24) H(29) 0.9500 ? . .
C(25) H(30) 0.9500 ? . .
C(26) H(31) 0.9500 ? . .
C(27) H(32) 0.9500 ? . .
C(33) H(33) 0.9501 ? . .
C(33) H(34) 0.9499 ? . .
C(33) H(35) 0.9499 ? . .
C(34) H(36) 0.9500 ? . .
C(34) H(37) 0.9500 ? . .
C(34) H(38) 0.9500 ? . .
C(35) H(39) 0.9500 ? . .
C(35) H(40) 0.9500 ? . .
C(35) H(41) 0.9500 ? . .
C(36) H(42) 0.9499 ? . .
C(36) H(43) 0.9500 ? . .
C(36) H(44) 0.9500 ? . .
C(37) H(45) 0.9500 ? . .
C(37) H(46) 0.9499 ? . .
C(37) H(47) 0.9500 ? . .
B(1) H(1) 1.07(4) ? . .
